data_4344262
loop_
_publ_author_name
'Nandana, W.A.S.'
'White, P.S.'
'Passmore, J.'
'Wong, C.-M.'

_publ_section_title
;
 Preparations and crystal structures of Se2I4(AsF6)2*SO2 and
 Se2I4(Sb2F11)2 and electronic structure of the eclipsed diselenium
 tetraiodide dication, containing two (SeI2)+ radical cations joined via
 pi*-pi*bond and a delocalized 4p pi-4p
;
_journal_name_full 'Inorganic Chemistry'
_journal_page_first 3529
_journal_page_last 3538
_journal_volume 29
_journal_year 1990
_chemical_formula_sum 'As2 F12 I4 O2 S Se2'
_chemical_name_systematic '((Se I2)2 (As F6)2) (S O2)'
_space_group_IT_number 14
_symmetry_space_group_name_Hall '-P 2ybc'
_symmetry_space_group_name_H-M 'P 1 21/c 1'
_cell_angle_alpha 90
_cell_angle_beta 93.2
_cell_angle_gamma 90
_cell_formula_units_Z 4
_cell_length_a 13.454
_cell_length_b 9.93
_cell_length_c 14.567
_cell_volume 1943.091
_citation_journal_id_ASTM INOCAJ
_cod_data_source_file Nandana_INOCAJ_1990_1846.cif
_cod_data_source_block As2F12I4O2S1Se2
_cod_original_formula_sum 'As2 F12 I4 O2 S1 Se2'
_cod_database_code 4344262

loop_
_symmetry_equiv_pos_as_xyz
x,y,z
-x,y+1/2,-z+1/2
-x,-y,-z
x,-y-1/2,z-1/2

loop_
_atom_site_label
_atom_site_type_symbol
_atom_site_fract_x
_atom_site_fract_y
_atom_site_fract_z
_atom_site_occupancy
_atom_site_U_iso_or_equiv
F10 F-1 0.571 0.131 0.158 0.5 0.0
F12 F-1 0.701 0.204 0.268 0.5 0.0
F5 F-1 0.9961 0.8809 0.5647 1 0.0
F7 F-1 0.596 0.02 0.311 0.5 0.0
F17 F-1 0.648 0.06 0.221 0.5 0.0
Se1 Se+3 0.2748 0.2142 0.6947 1 0.0
I1 I-1 0.1417 0.0637 0.6367 1 0.0
I3 I-1 0.3151 0.0169 0.457 1 0.0
F15 F-1 0.497 0.28 0.307 0.5 0.0
F1 F-1 0.973 0.662 0.5081 1 0.0
O2 O-2 0.8401 0.341 0.1329 1 0.0
O1 O-2 0.7731 0.145 0.0621 1 0.0
F18 F-1 0.61 0.289 0.177 0.5 0.0
I4 I-1 0.3673 0.3991 0.47 1 0.0
S1 S+4 0.8501 0.2028 0.1204 1 0.0
F2 F-1 0.8572 0.748 0.6034 1 0.0
F8 F-1 0.561 0.337 0.227 0.5 0.0
F14 F-1 0.676 0.227 0.338 0.5 0.0
F13 F-1 0.483 0.117 0.194 0.5 0.0
As1 As+5 0.9802 0.723 0.61175 1 0.0
F4 F-1 0.107 0.705 0.6174 1 0.0
As2 As+5 0.5785 0.1805 0.267 1 0.0
F3 F-1 0.9902 0.7909 0.7181 1 0.0
F16 F-1 0.548 0.066 0.351 0.5 0.0
I2 I-1 0.2097 0.4417 0.6631 1 0.0
Se2 Se+3 0.4069 0.187 0.5506 1 0.0
F9 F-1 0.454 0.164 0.269 0.5 0.0
F11 F-1 0.597 0.24 0.378 0.5 0.0
F6 F-1 0.9688 0.5674 0.6544 1 0.0
